data_7017353
loop_
_publ_author_name
'Wang, Feng'
'Ke, Xiaohuan'
'Zhao, Jinbo'
'Deng, Kejian'
'Leng, Xiaoke'
'Tian, Zhengfang'
'Wen, Lili'
'Li, Dongfeng'

_publ_section_title
;
 Six new metal-organic frameworks with multi-carboxylic acids and
 imidazole-based spacers: syntheses, structures and properties.
;
_journal_issue 44
_journal_name_full 'Dalton transactions (Cambridge, England : 2003)'
_journal_page_first 11856
_journal_page_last 11865
_journal_paper_doi 10.1039/c1dt11130b
_journal_volume 40
_journal_year 2011
_chemical_formula_sum 'C76 H78 N16 Ni2 O19'
_chemical_formula_weight 1636.96
_chemical_name_systematic
;
?
;
_space_group_IT_number 14
_symmetry_cell_setting monoclinic
_symmetry_space_group_name_Hall '-P 2ybc'
_symmetry_space_group_name_H-M 'P 1 21/c 1'
_atom_sites_solution_hydrogens geom
_atom_sites_solution_primary direct
_atom_sites_solution_secondary difmap
_audit_creation_method SHELXL-97
_cell_angle_alpha 90.00
_cell_angle_beta 97.26(3)
_cell_angle_gamma 90.00
_cell_formula_units_Z 2
_cell_length_a 8.9784(18)
_cell_length_b 15.352(3)
_cell_length_c 27.656(6)
_cell_measurement_temperature 293(2)
_cell_volume 3781.4(14)
_computing_cell_refinement SMART
_computing_data_collection 'SMART (Bruker, 2000)'
_computing_data_reduction 'SAINT (Bruker, 2000)'
_computing_molecular_graphics SHELXTL
_computing_publication_material SHELXTL
_computing_structure_refinement SHELXTL
_computing_structure_solution 'SHELXTL (Bruker, 2000)'
_diffrn_ambient_temperature 293(2)
_diffrn_measured_fraction_theta_full 0.991
_diffrn_measured_fraction_theta_max 0.991
_diffrn_radiation_monochromator graphite
_diffrn_radiation_source 'fine-focus sealed tube'
_diffrn_radiation_type MoK\a
_diffrn_radiation_wavelength 0.71073
_diffrn_reflns_av_R_equivalents 0.0992
_diffrn_reflns_av_sigmaI/netI 0.0971
_diffrn_reflns_limit_h_max 11
_diffrn_reflns_limit_h_min -11
_diffrn_reflns_limit_k_max 18
_diffrn_reflns_limit_k_min -13
_diffrn_reflns_limit_l_max 33
_diffrn_reflns_limit_l_min -31
_diffrn_reflns_number 27433
_diffrn_reflns_theta_full 26.00
_diffrn_reflns_theta_max 26.00
_diffrn_reflns_theta_min 1.99
_exptl_absorpt_coefficient_mu 0.581
_exptl_absorpt_correction_T_max 0.938
_exptl_absorpt_correction_T_min 0.913
_exptl_absorpt_correction_type multi-scan
_exptl_absorpt_process_details 'SADABS; Bruker, 2000'
_exptl_crystal_colour plate
_exptl_crystal_density_diffrn 1.438
_exptl_crystal_density_method 'not measured'
_exptl_crystal_description green
_exptl_crystal_F_000 1708
_exptl_crystal_size_max 0.16
_exptl_crystal_size_mid 0.13
_exptl_crystal_size_min 0.11
_refine_diff_density_max 0.723
_refine_diff_density_min -0.882
_refine_diff_density_rms 0.086
_refine_ls_extinction_method none
_refine_ls_goodness_of_fit_ref 1.384
_refine_ls_hydrogen_treatment constr
_refine_ls_matrix_type full
_refine_ls_number_parameters 546
_refine_ls_number_reflns 7345
_refine_ls_number_restraints 11
_refine_ls_restrained_S_all 1.383
_refine_ls_R_factor_all 0.1561
_refine_ls_R_factor_gt 0.1312
_refine_ls_shift/su_max 0.000
_refine_ls_shift/su_mean 0.000
_refine_ls_structure_factor_coef Fsqd
_refine_ls_weighting_details 'calc w=1/[\s^2^(Fo^2^)+(0.0017P)^2^+14.0113P] where P=(Fo^2^+2Fc^2^)/3'
_refine_ls_weighting_scheme calc
_refine_ls_wR_factor_gt 0.1891
_refine_ls_wR_factor_ref 0.1974
_reflns_number_gt 6072
_reflns_number_total 7345
_reflns_threshold_expression >2sigma(I)
_cod_data_source_file c1dt11130b.txt
_cod_data_source_block 5
_cod_depositor_comments
;
The following automatic conversions were performed:

'_symmetry_cell_setting' value 'Monoclinic' changed to 'monoclinic'
according to /home/saulius/struct/CIF-dictionaries/cif_core.dic
dictionary named 'cif_core.dic' version 2.4.1 from 2010-06-29.

Automatic conversion script
Id: cif_fix_values 1715 2011-07-08 13:25:40Z adriana 
;
_cod_original_cell_volume 3781.4(13)
_cod_original_sg_symbol_H-M P21/c
_cod_database_code 7017353

loop_
_symmetry_equiv_pos_as_xyz
'x, y, z'
'-x, y+1/2, -z+1/2'
'-x, -y, -z'
'x, -y-1/2, z-1/2'

loop_
_atom_site_label
_atom_site_type_symbol
_atom_site_fract_x
_atom_site_fract_y
_atom_site_fract_z
_atom_site_U_iso_or_equiv
_atom_site_adp_type
_atom_site_occupancy
_atom_site_symmetry_multiplicity
_atom_site_calc_flag
_atom_site_refinement_flags
_atom_site_disorder_assembly
_atom_site_disorder_group
N3 N 1.3289(6) 1.4663(3) 0.64382(19) 0.0295(13) Uani 1 1 d . . .
C10 C 1.3204(8) 1.3870(4) 0.6609(2) 0.0311(16) Uani 1 1 d G . .
N4 N 1.1777(6) 1.3570(4) 0.6569(2) 0.0338(14) Uani 1 1 d . . .
C13 C 1.1320(8) 1.2705(5) 0.6667(3) 0.0377(18) Uani 1 1 d . A .
C14 C 1.2274(10) 1.2127(5) 0.6909(4) 0.070(3) Uani 1 1 d . . .
C15 C 1.1840(9) 1.1271(5) 0.6966(4) 0.064(3) Uani 1 1 d . A .
C16 C 1.0438(8) 1.0989(5) 0.6793(3) 0.0431(19) Uani 1 1 d D . .
C4 C 0.9003(11) 0.8337(5) 0.6805(4) 0.041(4) Uani 0.823(7) 1 d PD A 1
C5 C 1.0149(11) 0.8616(6) 0.7136(4) 0.042(3) Uani 0.823(7) 1 d PD A 1
H5A H 1.0624 0.8228 0.7364 0.050 Uiso 0.823(7) 1 calc PR A 1
C6 C 1.0612(11) 0.9480(6) 0.7136(4) 0.046(3) Uani 0.823(7) 1 d PD A 1
H6A H 1.1388 0.9671 0.7366 0.055 Uiso 0.823(7) 1 calc PR A 1
C7 C 0.9924(12) 1.0055(5) 0.6794(5) 0.041(4) Uani 0.823(7) 1 d PD A 1
C8 C 0.8730(11) 0.9762(6) 0.6466(4) 0.049(3) Uani 0.823(7) 1 d PD A 1
H8A H 0.8221 1.0148 0.6244 0.059 Uiso 0.823(7) 1 calc PR A 1
C9 C 0.8298(11) 0.8900(6) 0.6467(3) 0.046(3) Uani 0.823(7) 1 d PD A 1
H9F H 0.7525 0.8702 0.6238 0.055 Uiso 0.823(7) 1 calc PR A 1
C4' C 0.916(5) 0.828(2) 0.696(3) 0.041(4) Uani 0.177(7) 1 d PGD A 2
C5' C 1.057(4) 0.850(3) 0.6886(19) 0.042(3) Uani 0.177(7) 1 d PGD A 2
H5B H 1.1262 0.8071 0.6830 0.050 Uiso 0.177(7) 1 calc PR A 2
C6' C 1.101(5) 0.938(2) 0.6895(18) 0.046(3) Uani 0.177(7) 1 d PD A 2
H6B H 1.2007 0.9506 0.6867 0.055 Uiso 0.177(7) 1 calc PR A 2
C7' C 1.006(6) 1.0077(18) 0.694(3) 0.041(4) Uani 0.177(7) 1 d PD A 2
C8' C 0.874(4) 0.977(2) 0.7102(16) 0.049(3) Uani 0.177(7) 1 d PD A 2
H8B H 0.8094 1.0189 0.7202 0.059 Uiso 0.177(7) 1 calc PR A 2
C9' C 0.829(5) 0.891(2) 0.7127(15) 0.046(3) Uani 0.177(7) 1 d PD A 2
H9G H 0.7420 0.8769 0.7257 0.055 Uiso 0.177(7) 1 calc PR A 2
Ni1 Ni 0.51843(10) 0.54857(5) 0.65102(3) 0.0252(2) Uani 1 1 d . . .
C1 C 0.7107(8) 0.7156(4) 0.6692(3) 0.0357(17) Uani 1 1 d . A .
H1 H 0.6273 0.7518 0.6636 0.043 Uiso 1 1 calc R . .
C2 C 0.8512(8) 0.6014(5) 0.6775(3) 0.0402(18) Uani 1 1 d . . .
H2 H 0.8816 0.5435 0.6784 0.048 Uiso 1 1 calc R . .
C3 C 0.9443(9) 0.6711(5) 0.6863(3) 0.046(2) Uani 1 1 d . A .
H3 H 1.0480 0.6699 0.6945 0.055 Uiso 1 1 calc R . .
H10 H 1.4030 1.3551 0.6741 0.055 Uiso 1 1 d R . .
C11 C 1.1824(8) 1.4893(5) 0.6281(3) 0.048(2) Uani 1 1 d . . .
H11 H 1.1523 1.5427 0.6143 0.057 Uiso 1 1 calc R . .
C12 C 1.0891(9) 1.4232(5) 0.6356(3) 0.053(2) Uani 1 1 d . . .
H12 H 0.9853 1.4225 0.6280 0.063 Uiso 1 1 calc R . .
H14 H 1.3215 1.2308 0.7045 0.063 Uiso 1 1 d R . .
H15 H 1.2520 1.0879 0.7126 0.063 Uiso 1 1 d R . .
C17 C 0.9473(11) 1.1608(6) 0.6605(5) 0.110(5) Uani 1 1 d . A .
H17 H 0.8472 1.1456 0.6518 0.132 Uiso 1 1 calc R . .
C18 C 0.9900(10) 1.2457(6) 0.6536(5) 0.104(5) Uani 1 1 d . . .
H18 H 0.9196 1.2859 0.6397 0.124 Uiso 1 1 calc R A .
C19 C 0.3098(10) 0.6611(5) 0.5208(3) 0.058(3) Uani 1 1 d . . .
H19 H 0.2809 0.6576 0.4874 0.069 Uiso 1 1 calc R . .
C20 C 0.3925(10) 0.6029(5) 0.5485(3) 0.049(2) Uani 1 1 d . . .
H20 H 0.4317 0.5520 0.5369 0.058 Uiso 1 1 calc R . .
C21 C 0.3408(8) 0.7037(4) 0.5963(2) 0.0353(17) Uani 1 1 d . . .
H21 H 0.3357 0.7371 0.6242 0.042 Uiso 1 1 calc R . .
C22 C 0.1933(8) 0.8045(4) 0.5374(3) 0.0361(17) Uani 1 1 d . . .
C23 C 0.1810(10) 0.8703(5) 0.5698(3) 0.052(2) Uani 1 1 d . . .
H23 H 0.2232 0.8642 0.6021 0.062 Uiso 1 1 calc R . .
C24 C 0.1059(9) 0.9459(5) 0.5546(3) 0.049(2) Uani 1 1 d . . .
H24 H 0.1005 0.9902 0.5773 0.059 Uiso 1 1 calc R . .
C25 C 0.0388(9) 0.9588(5) 0.5079(3) 0.046(2) Uani 1 1 d . . .
C26 C 0.0517(13) 0.8904(6) 0.4758(4) 0.086(4) Uani 1 1 d . . .
H26 H 0.0073 0.8959 0.4437 0.103 Uiso 1 1 calc R . .
C27 C 0.1281(12) 0.8141(6) 0.4899(3) 0.082(4) Uani 1 1 d . . .
H27 H 0.1354 0.7698 0.4674 0.099 Uiso 1 1 calc R . .
C28 C 0.5117(10) 0.4594(5) 0.8198(3) 0.045(2) Uani 1 1 d . . .
C29 C 0.4883(9) 0.5259(4) 0.8587(2) 0.0371(18) Uani 1 1 d . . .
C30 C 0.5060(9) 0.4997(4) 0.9070(2) 0.0404(19) Uani 1 1 d . . .
H30 H 0.5302 0.4422 0.9151 0.049 Uiso 1 1 calc R . .
C31 C 0.4876(9) 0.5592(5) 0.9432(2) 0.0394(18) Uani 1 1 d . . .
C32 C 0.4526(9) 0.6449(5) 0.9317(2) 0.0380(18) Uani 1 1 d . . .
H32 H 0.4441 0.6848 0.9565 0.046 Uiso 1 1 calc R . .
C33 C 0.3816(8) 0.7648(4) 0.8715(3) 0.0356(17) Uani 1 1 d . . .
C34 C 0.4300(8) 0.6717(4) 0.8834(2) 0.0319(16) Uani 1 1 d . . .
C35 C 0.4493(9) 0.6115(4) 0.8473(2) 0.0387(19) Uani 1 1 d . . .
H35 H 0.4359 0.6289 0.8148 0.046 Uiso 1 1 calc R . .
C36 C 0.2233(14) 0.2097(7) 0.9517(4) 0.095(4) Uani 1 1 d . . .
H36A H 0.1684 0.1866 0.9225 0.142 Uiso 1 1 calc R . .
H36B H 0.3285 0.2107 0.9484 0.142 Uiso 1 1 calc R . .
H36C H 0.1894 0.2678 0.9570 0.142 Uiso 1 1 calc R . .
C37 C 0.2448(14) 0.1921(8) 1.0391(3) 0.101(4) Uani 1 1 d . . .
H37A H 0.2106 0.1547 1.0633 0.151 Uiso 1 1 calc R . .
H37B H 0.2020 0.2491 1.0414 0.151 Uiso 1 1 calc R . .
H37C H 0.3523 0.1962 1.0446 0.151 Uiso 1 1 calc R . .
C38 C 0.1517(10) 0.0749(6) 0.9852(4) 0.060(2) Uani 1 1 d . . .
H38 H 0.1365 0.0437 1.0130 0.072 Uiso 1 1 calc R . .
N1 N 0.7055(7) 0.6297(3) 0.6669(2) 0.0333(14) Uani 1 1 d . . .
N2 N 0.8535(7) 0.7438(4) 0.6807(2) 0.0393(15) Uani 1 1 d D . .
N5 N 0.4111(6) 0.6291(3) 0.59629(19) 0.0294(13) Uani 1 1 d . . .
N6 N 0.2759(7) 0.7269(4) 0.5510(2) 0.0366(15) Uani 1 1 d . . .
N7 N 0.5090(8) 0.5386(4) 0.9943(2) 0.0440(16) Uani 1 1 d . . .
N8 N 0.1993(9) 0.1569(5) 0.9915(3) 0.058(2) Uani 1 1 d . . .
O1 O 0.4130(6) 0.6023(3) 0.70634(16) 0.0426(13) Uani 1 1 d . . .
H1A H 0.4656 0.6442 0.7194 0.064 Uiso 1 1 d R . .
H1B H 0.3275 0.6214 0.6942 0.064 Uiso 1 1 d R . .
O2 O 0.6324(5) 0.4597(3) 0.69994(16) 0.0337(11) Uani 1 1 d . . .
H2B H 0.5843 0.4539 0.7243 0.051 Uiso 1 1 d R . .
H2C H 0.6385 0.4107 0.6861 0.051 Uiso 1 1 d R . .
O3 O 0.6233(5) 0.4838(3) 0.59772(16) 0.0361(12) Uani 1 1 d . . .
H3A H 0.7064 0.5087 0.5952 0.054 Uiso 1 1 d R . .
H3B H 0.6391 0.4309 0.6060 0.054 Uiso 1 1 d R . .
O4 O 0.4909(7) 0.4846(3) 0.77608(18) 0.0556(17) Uani 1 1 d . . .
O5 O 0.5494(7) 0.3834(3) 0.83314(17) 0.0492(15) Uani 1 1 d . . .
O6 O 0.3683(6) 0.7879(3) 0.82733(16) 0.0354(12) Uani 1 1 d . . .
O7 O 0.3564(6) 0.8124(3) 0.90607(17) 0.0413(13) Uani 1 1 d . . .
O8 O 0.1263(7) 0.0370(5) 0.9463(2) 0.0710(19) Uani 1 1 d . . .
O9 O 0.6037(14) 0.2641(4) 0.7690(3) 0.127(4) Uani 1 1 d D . .
H9A H 0.637(17) 0.273(8) 0.743(3) 0.190 Uiso 1 1 d D . .
H9B H 0.612(17) 0.310(5) 0.784(4) 0.190 Uiso 1 1 d D . .
O10 O 0.5748(18) 0.6074(8) 1.0221(4) 0.083(5) Uani 0.50 1 d P . .

loop_
_atom_site_aniso_label
_atom_site_aniso_U_11
_atom_site_aniso_U_22
_atom_site_aniso_U_33
_atom_site_aniso_U_23
_atom_site_aniso_U_13
_atom_site_aniso_U_12
N3 0.037(3) 0.020(3) 0.031(3) 0.002(2) 0.003(2) -0.001(2)
C10 0.031(4) 0.028(4) 0.035(4) 0.004(3) 0.003(3) -0.001(3)
N4 0.026(3) 0.024(3) 0.051(4) 0.003(3) 0.002(3) -0.001(2)
C13 0.032(4) 0.031(4) 0.050(5) -0.004(4) 0.007(3) 0.000(3)
C14 0.041(5) 0.029(4) 0.133(9) 0.017(5) -0.017(5) -0.017(4)
C15 0.039(5) 0.030(4) 0.119(8) 0.019(5) -0.003(5) -0.005(4)
C16 0.032(4) 0.035(4) 0.062(5) -0.006(4) 0.006(4) -0.015(3)
C4 0.045(5) 0.022(4) 0.055(10) 0.000(5) 0.006(5) -0.017(4)
C5 0.043(6) 0.032(5) 0.048(7) 0.010(5) -0.008(5) -0.011(4)
C6 0.047(6) 0.039(5) 0.047(7) 0.006(5) -0.011(5) -0.021(5)
C7 0.038(5) 0.019(4) 0.067(11) -0.005(5) 0.009(6) -0.013(3)
C8 0.050(6) 0.030(5) 0.064(6) 0.015(5) -0.013(5) -0.015(4)
C9 0.051(6) 0.028(5) 0.053(6) 0.011(4) -0.011(5) -0.017(4)
C4' 0.045(5) 0.022(4) 0.055(10) 0.000(5) 0.006(5) -0.017(4)
C5' 0.043(6) 0.032(5) 0.048(7) 0.010(5) -0.008(5) -0.011(4)
C6' 0.047(6) 0.039(5) 0.047(7) 0.006(5) -0.011(5) -0.021(5)
C7' 0.038(5) 0.019(4) 0.067(11) -0.005(5) 0.009(6) -0.013(3)
C8' 0.050(6) 0.030(5) 0.064(6) 0.015(5) -0.013(5) -0.015(4)
C9' 0.051(6) 0.028(5) 0.053(6) 0.011(4) -0.011(5) -0.017(4)
Ni1 0.0324(5) 0.0161(4) 0.0261(4) 0.0027(4) 0.0004(3) -0.0009(4)
C1 0.038(4) 0.027(4) 0.042(4) 0.004(3) 0.006(3) -0.005(3)
C2 0.042(5) 0.027(4) 0.052(5) 0.003(4) 0.005(4) -0.003(3)
C3 0.035(5) 0.036(4) 0.065(6) 0.001(4) 0.002(4) -0.013(4)
C11 0.036(5) 0.030(4) 0.074(6) 0.007(4) -0.005(4) 0.004(3)
C12 0.034(5) 0.039(5) 0.082(6) 0.007(4) -0.005(4) 0.004(4)
C17 0.033(6) 0.051(6) 0.229(15) 0.020(8) -0.049(7) -0.021(5)
C18 0.038(6) 0.039(5) 0.220(14) 0.032(7) -0.037(7) -0.011(4)
C19 0.091(7) 0.043(5) 0.036(5) 0.001(4) -0.006(4) 0.031(5)
C20 0.079(6) 0.038(4) 0.026(4) -0.003(3) -0.006(4) 0.026(4)
C21 0.047(5) 0.025(4) 0.031(4) -0.006(3) -0.003(3) 0.009(3)
C22 0.033(4) 0.024(4) 0.048(5) 0.005(3) -0.004(3) 0.000(3)
C23 0.070(6) 0.038(5) 0.047(5) 0.016(4) 0.004(4) 0.026(4)
C24 0.068(6) 0.033(4) 0.046(5) 0.006(4) 0.007(4) 0.020(4)
C25 0.042(5) 0.030(4) 0.062(5) 0.012(4) -0.009(4) 0.009(4)
C26 0.127(10) 0.046(6) 0.070(7) -0.004(5) -0.048(6) 0.037(6)
C27 0.126(10) 0.043(5) 0.064(6) -0.012(5) -0.044(6) 0.039(6)
C28 0.080(6) 0.024(4) 0.030(4) 0.004(3) 0.009(4) 0.000(4)
C29 0.064(5) 0.022(4) 0.025(4) -0.003(3) 0.008(4) -0.002(3)
C30 0.069(6) 0.023(4) 0.029(4) 0.006(3) 0.005(4) 0.004(4)
C31 0.058(5) 0.037(4) 0.021(4) -0.001(3) -0.002(3) 0.006(4)
C32 0.059(5) 0.033(4) 0.021(4) -0.005(3) 0.002(3) -0.005(4)
C33 0.049(5) 0.020(4) 0.037(4) 0.004(3) 0.002(3) -0.003(3)
C34 0.048(5) 0.018(3) 0.030(4) -0.001(3) 0.004(3) -0.003(3)
C35 0.066(6) 0.027(4) 0.022(4) 0.000(3) 0.003(4) -0.004(4)
C36 0.128(11) 0.088(9) 0.073(8) -0.007(7) 0.034(7) 0.009(8)
C37 0.142(12) 0.104(9) 0.049(6) 0.005(6) -0.012(7) 0.044(8)
C38 0.058(6) 0.064(7) 0.058(6) 0.002(5) 0.003(5) 0.008(5)
N1 0.042(4) 0.021(3) 0.036(3) 0.000(3) 0.004(3) -0.004(3)
N2 0.040(4) 0.023(3) 0.054(4) -0.001(3) 0.002(3) -0.008(3)
N5 0.041(4) 0.020(3) 0.026(3) 0.003(2) 0.000(2) 0.000(2)
N6 0.042(4) 0.024(3) 0.042(4) 0.005(3) -0.004(3) 0.008(3)
N7 0.069(5) 0.036(4) 0.026(3) 0.005(3) 0.003(3) 0.016(4)
N8 0.070(5) 0.058(5) 0.045(4) 0.005(4) 0.010(4) 0.005(4)
O1 0.060(4) 0.031(3) 0.037(3) -0.005(2) 0.008(3) 0.000(3)
O2 0.047(3) 0.020(2) 0.033(3) 0.001(2) -0.001(2) -0.002(2)
O3 0.050(3) 0.020(2) 0.041(3) 0.002(2) 0.013(2) 0.004(2)
O4 0.115(5) 0.026(3) 0.026(3) -0.001(2) 0.012(3) 0.009(3)
O5 0.092(5) 0.024(3) 0.031(3) -0.002(2) 0.002(3) 0.013(3)
O6 0.053(3) 0.022(2) 0.031(3) 0.001(2) 0.003(2) -0.003(2)
O7 0.071(4) 0.020(2) 0.035(3) -0.006(2) 0.014(3) 0.000(2)
O8 0.069(4) 0.084(5) 0.061(4) 0.032(4) 0.015(4) 0.007(4)
O9 0.311(13) 0.019(3) 0.068(5) -0.009(3) 0.091(7) -0.023(5)
O10 0.149(14) 0.047(8) 0.051(8) -0.007(6) 0.001(8) -0.014(8)

loop_
_atom_type_symbol
_atom_type_description
_atom_type_scat_dispersion_real
_atom_type_scat_dispersion_imag
_atom_type_scat_source
C C 0.0033 0.0016 'International Tables Vol C Tables 4.2.6.8 and 6.1.1.4'
H H 0.0000 0.0000 'International Tables Vol C Tables 4.2.6.8 and 6.1.1.4'
N N 0.0061 0.0033 'International Tables Vol C Tables 4.2.6.8 and 6.1.1.4'
O O 0.0106 0.0060 'International Tables Vol C Tables 4.2.6.8 and 6.1.1.4'
Ni Ni 0.3393 1.1124 'International Tables Vol C Tables 4.2.6.8 and 6.1.1.4'

loop_
_geom_angle_atom_site_label_1
_geom_angle_atom_site_label_2
_geom_angle_atom_site_label_3
_geom_angle
_geom_angle_site_symmetry_1
_geom_angle_site_symmetry_3
C10 N3 C11 104.8(6) . .
C10 N3 Ni1 127.2(5) . 1_665
C11 N3 Ni1 127.1(5) . 1_665
N3 C10 N4 112.6(6) . .
N3 C10 H10 123.7 . .
N4 C10 H10 123.7 . .
C10 N4 C12 105.8(6) . .
C10 N4 C13 126.5(6) . .
C12 N4 C13 127.2(6) . .
C18 C13 C14 118.1(8) . .
C18 C13 N4 120.1(7) . .
C14 C13 N4 121.7(7) . .
C13 C14 C15 120.6(8) . .
C13 C14 H14 119.6 . .
C15 C14 H14 119.8 . .
C16 C15 C14 121.5(8) . .
C16 C15 H15 119.0 . .
C14 C15 H15 119.5 . .
C17 C16 C15 115.8(7) . .
C17 C16 C7 119.4(8) . .
C15 C16 C7 124.9(8) . .
C17 C16 C7' 127(2) . .
C15 C16 C7' 115(3) . .
C7 C16 C7' 16(4) . .
C5 C4 C9 120.4(8) . .
C5 C4 N2 119.7(9) . .
C9 C4 N2 119.9(8) . .
C4 C5 C6 120.1(9) . .
C4 C5 H5A 119.9 . .
C6 C5 H5A 119.9 . .
C7 C6 C5 120.2(9) . .
C7 C6 H6A 119.9 . .
C5 C6 H6A 119.9 . .
C6 C7 C8 118.8(8) . .
C6 C7 C16 120.0(9) . .
C8 C7 C16 121.2(9) . .
C9 C8 C7 120.2(9) . .
C9 C8 H8A 119.9 . .
C7 C8 H8A 119.9 . .
C4 C9 C8 120.2(9) . .
C4 C9 H9F 119.9 . .
C8 C9 H9F 119.9 . .
C5' C4' C9' 117(3) . .
C5' C4' N2 121(3) . .
C9' C4' N2 121(3) . .
C4' C5' C6' 120(4) . .
C4' C5' H5B 119.8 . .
C6' C5' H5B 119.8 . .
C7' C6' C5' 125(4) . .
C7' C6' H6B 117.6 . .
C5' C6' H6B 117.6 . .
C6' C7' C8' 109(3) . .
C6' C7' C16 122(3) . .
C8' C7' C16 129(3) . .
C9' C8' C7' 127(4) . .
C9' C8' H8B 116.6 . .
C7' C8' H8B 116.6 . .
C4' C9' C8' 119(4) . .
C4' C9' H9G 120.6 . .
C8' C9' H9G 120.6 . .
O1 Ni1 N1 92.1(2) . .
O1 Ni1 N5 95.0(2) . .
N1 Ni1 N5 94.9(2) . .
O1 Ni1 O2 90.79(19) . .
N1 Ni1 O2 86.5(2) . .
N5 Ni1 O2 174.0(2) . .
O1 Ni1 O3 175.15(18) . .
N1 Ni1 O3 90.6(2) . .
N5 Ni1 O3 88.77(19) . .
O2 Ni1 O3 85.37(18) . .
O1 Ni1 N3 82.5(2) . 1_445
N1 Ni1 N3 173.3(2) . 1_445
N5 Ni1 N3 89.6(2) . 1_445
O2 Ni1 N3 89.62(19) . 1_445
O3 Ni1 N3 94.5(2) . 1_445
N1 C1 N2 110.9(7) . .
N1 C1 H1 124.5 . .
N2 C1 H1 124.5 . .
C3 C2 N1 109.7(7) . .
C3 C2 H2 125.2 . .
N1 C2 H2 125.2 . .
C2 C3 N2 106.0(7) . .
C2 C3 H3 127.0 . .
N2 C3 H3 127.0 . .
C12 C11 N3 110.2(7) . .
C12 C11 H11 124.9 . .
N3 C11 H11 124.9 . .
C11 C12 N4 106.6(7) . .
C11 C12 H12 126.7 . .
N4 C12 H12 126.7 . .
C16 C17 C18 123.0(8) . .
C16 C17 H17 118.5 . .
C18 C17 H17 118.5 . .
C13 C18 C17 120.2(9) . .
C13 C18 H18 119.9 . .
C17 C18 H18 119.9 . .
C20 C19 N6 107.1(7) . .
C20 C19 H19 126.5 . .
N6 C19 H19 126.5 . .
C19 C20 N5 110.2(7) . .
C19 C20 H20 124.9 . .
N5 C20 H20 124.9 . .
N5 C21 N6 112.2(6) . .
N5 C21 H21 123.9 . .
N6 C21 H21 123.9 . .
C23 C22 C27 119.2(7) . .
C23 C22 N6 121.8(7) . .
C27 C22 N6 118.9(7) . .
C22 C23 C24 120.0(8) . .
C22 C23 H23 120.0 . .
C24 C23 H23 120.0 . .
C25 C24 C23 123.2(8) . .
C25 C24 H24 118.4 . .
C23 C24 H24 118.4 . .
C24 C25 C26 115.5(7) . .
C24 C25 C25 122.4(10) . 3_576
C26 C25 C25 122.0(9) . 3_576
C27 C26 C25 122.5(8) . .
C27 C26 H26 118.8 . .
C25 C26 H26 118.8 . .
C22 C27 C26 119.5(8) . .
C22 C27 H27 120.2 . .
C26 C27 H27 120.2 . .
O5 C28 O4 124.6(7) . .
O5 C28 C29 118.1(6) . .
O4 C28 C29 117.2(6) . .
C30 C29 C35 119.3(6) . .
C30 C29 C28 118.8(6) . .
C35 C29 C28 121.9(6) . .
C31 C30 C29 119.9(6) . .
C31 C30 H30 120.1 . .
C29 C30 H30 120.1 . .
C30 C31 C32 120.7(6) . .
C30 C31 N7 123.6(6) . .
C32 C31 N7 115.7(6) . .
C31 C32 C34 120.3(6) . .
C31 C32 H32 119.8 . .
C34 C32 H32 119.8 . .
O7 C33 O6 124.9(6) . .
O7 C33 C34 117.4(6) . .
O6 C33 C34 117.7(6) . .
C32 C34 C35 118.6(6) . .
C32 C34 C33 119.5(6) . .
C35 C34 C33 121.9(6) . .
C29 C35 C34 121.2(6) . .
C29 C35 H35 119.4 . .
C34 C35 H35 119.4 . .
N8 C36 H36A 109.5 . .
N8 C36 H36B 109.5 . .
H36A C36 H36B 109.5 . .
N8 C36 H36C 109.5 . .
H36A C36 H36C 109.5 . .
H36B C36 H36C 109.5 . .
N8 C37 H37A 109.5 . .
N8 C37 H37B 109.5 . .
H37A C37 H37B 109.5 . .
N8 C37 H37C 109.5 . .
H37A C37 H37C 109.5 . .
H37B C37 H37C 109.5 . .
O8 C38 N8 126.0(10) . .
O8 C38 H38 117.0 . .
N8 C38 H38 117.0 . .
C1 N1 C2 106.1(6) . .
C1 N1 Ni1 128.8(5) . .
C2 N1 Ni1 125.0(4) . .
C1 N2 C3 107.2(6) . .
C1 N2 C4 124.9(7) . .
C3 N2 C4 127.3(7) . .
C1 N2 C4' 132(2) . .
C3 N2 C4' 119(2) . .
C4 N2 C4' 17(3) . .
C21 N5 C20 105.0(6) . .
C21 N5 Ni1 134.0(5) . .
C20 N5 Ni1 120.8(4) . .
C21 N6 C19 105.5(6) . .
C21 N6 C22 127.5(6) . .
C19 N6 C22 127.0(6) . .
N7 N7 O10 130.0(9) 3_667 .
N7 N7 C31 117.0(8) 3_667 .
O10 N7 C31 111.8(7) . .
C38 N8 C36 121.3(9) . .
C38 N8 C37 121.8(9) . .
C36 N8 C37 116.6(9) . .
Ni1 O1 H1A 109.5 . .
Ni1 O1 H1B 108.7 . .
H1A O1 H1B 109.5 . .
Ni1 O2 H2B 109.0 . .
Ni1 O2 H2C 109.9 . .
H2B O2 H2C 109.5 . .
Ni1 O3 H3A 108.8 . .
Ni1 O3 H3B 109.8 . .
H3A O3 H3B 109.5 . .
H9A O9 H9B 106(3) . .

loop_
_geom_bond_atom_site_label_1
_geom_bond_atom_site_label_2
_geom_bond_distance
_geom_bond_site_symmetry_2
N3 C10 1.311(8) .
N3 C11 1.378(9) .
N3 Ni1 2.108(5) 1_665
C10 N4 1.353(8) .
C10 H10 0.9251 .
N4 C12 1.376(9) .
N4 C13 1.426(8) .
C13 C18 1.336(11) .
C13 C14 1.352(11) .
C14 C15 1.384(10) .
C14 H14 0.9229 .
C15 C16 1.360(10) .
C15 H15 0.9295 .
C16 C17 1.345(12) .
C16 C7 1.507(10) .
C16 C7' 1.51(2) .
C4 C5 1.357(12) .
C4 C9 1.369(13) .
C4 N2 1.442(9) .
C5 C6 1.391(11) .
C5 H5A 0.9300 .
C6 C7 1.381(13) .
C6 H6A 0.9300 .
C7 C8 1.389(14) .
C8 C9 1.379(11) .
C8 H8A 0.9300 .
C9 H9F 0.9300 .
C4' C5' 1.36(2) .
C4' C9' 1.37(2) .
C4' N2 1.443(19) .
C5' C6' 1.41(2) .
C5' H5B 0.9300 .
C6' C7' 1.38(2) .
C6' H6B 0.9300 .
C7' C8' 1.39(2) .
C8' C9' 1.38(2) .
C8' H8B 0.9300 .
C9' H9G 0.9300 .
Ni1 O1 2.070(5) .
Ni1 N1 2.093(6) .
Ni1 N5 2.093(5) .
Ni1 O2 2.095(4) .
Ni1 O3 2.097(4) .
Ni1 N3 2.108(5) 1_445
C1 N1 1.321(8) .
C1 N2 1.353(9) .
C1 H1 0.9300 .
C2 C3 1.360(9) .
C2 N1 1.375(9) .
C2 H2 0.9300 .
C3 N2 1.379(9) .
C3 H3 0.9300 .
C11 C12 1.349(10) .
C11 H11 0.9300 .
C12 H12 0.9300 .
C17 C18 1.380(12) .
C17 H17 0.9300 .
C18 H18 0.9300 .
C19 C20 1.338(10) .
C19 N6 1.370(9) .
C19 H19 0.9300 .
C20 N5 1.372(8) .
C20 H20 0.9300 .
C21 N5 1.308(8) .
C21 N6 1.360(8) .
C21 H21 0.9300 .
C22 C23 1.363(10) .
C22 C27 1.378(10) .
C22 N6 1.429(8) .
C23 C24 1.380(9) .
C23 H23 0.9300 .
C24 C25 1.369(10) .
C24 H24 0.9300 .
C25 C26 1.389(12) .
C25 C25 1.484(13) 3_576
C26 C27 1.388(11) .
C26 H26 0.9300 .
C27 H27 0.9300 .
C28 O5 1.258(8) .
C28 O4 1.259(8) .
C28 C29 1.518(9) .
C29 C30 1.385(9) .
C29 C35 1.386(9) .
C30 C31 1.378(9) .
C30 H30 0.9300 .
C31 C32 1.379(9) .
C31 N7 1.438(8) .
C32 C34 1.388(9) .
C32 H32 0.9300 .
C33 O7 1.246(8) .
C33 O6 1.263(8) .
C33 C34 1.518(9) .
C34 C35 1.389(9) .
C35 H35 0.9300 .
C36 N8 1.406(11) .
C36 H36A 0.9600 .
C36 H36B 0.9600 .
C36 H36C 0.9600 .
C37 N8 1.434(11) .
C37 H37A 0.9600 .
C37 H37B 0.9600 .
C37 H37C 0.9600 .
C38 O8 1.219(10) .
C38 N8 1.335(11) .
C38 H38 0.9300 .
N7 N7 1.241(11) 3_667
N7 O10 1.394(13) .
O1 H1A 0.8500 .
O1 H1B 0.8499 .
O2 H2B 0.8498 .
O2 H2C 0.8500 .
O3 H3A 0.8500 .
O3 H3B 0.8499 .
O9 H9A 0.82(11) .
O9 H9B 0.82(9) .
